data_4346605
loop_
_publ_author_name
'Wang, Xiufeng'
'Hu, Peng'
'Li, Licun'
'Sutter, Jean-Pascal'

_publ_section_title
;
 [(Cu-radical)2-Ln]: structure and magnetic properties of a
 hetero-tri-spin chain of rings (Ln = Y(III), Gd(III), Tb(III), Dy(III)).
;
_journal_issue 19
_journal_name_full 'Inorganic chemistry'
_journal_page_first 9664
_journal_page_last 9669
_journal_paper_doi 10.1021/acs.inorgchem.5b01761
_journal_volume 54
_journal_year 2015
_chemical_formula_sum 'C65 H53 Cu2 Dy F42 N6 O18'
_chemical_formula_weight 2293.73
_space_group_IT_number 14
_space_group_name_Hall '-P 2ybc'
_space_group_name_H-M_alt 'P 1 21/c 1'
_symmetry_cell_setting monoclinic
_symmetry_space_group_name_H-M 'P 1 21/c 1'
_atom_sites_solution_hydrogens geom
_atom_sites_solution_primary direct
_atom_sites_solution_secondary difmap
_audit_creation_method SHELXL-97
_cell_angle_alpha 90.00
_cell_angle_beta 101.92(3)
_cell_angle_gamma 90.00
_cell_formula_units_Z 4
_cell_length_a 12.302(3)
_cell_length_b 24.362(5)
_cell_length_c 28.685(6)
_cell_measurement_reflns_used 19070
_cell_measurement_temperature 113(2)
_cell_measurement_theta_max 27.8864
_cell_measurement_theta_min 1.6747
_cell_volume 8412(3)
_computing_cell_refinement 'CrystalClear (Rigaku/MSC Inc., 2005)'
_computing_data_collection 'CrystalClear (Rigaku/MSC Inc., 2005)'
_computing_data_reduction 'CrystalClear (Rigaku/MSC Inc., 2005)'
_computing_molecular_graphics 'Bruker SHELXTL'
_computing_publication_material 'Bruker SHELXTL'
_computing_structure_refinement 'SHELXL-97 (Sheldrick, 1997)'
_computing_structure_solution 'SHELXS-97 (Sheldrick, 1990)'
_diffrn_ambient_temperature 113(2)
_diffrn_measured_fraction_theta_full 0.999
_diffrn_measured_fraction_theta_max 0.999
_diffrn_measurement_device_type 'CCD area detector'
_diffrn_measurement_method 'profile data from \w-scans'
_diffrn_radiation_monochromator graphite
_diffrn_radiation_source 'fine-focus sealed tube'
_diffrn_radiation_type MoK\a
_diffrn_radiation_wavelength 0.71073
_diffrn_reflns_av_R_equivalents 0.0458
_diffrn_reflns_av_sigmaI/netI 0.0440
_diffrn_reflns_limit_h_max 14
_diffrn_reflns_limit_h_min -14
_diffrn_reflns_limit_k_max 28
_diffrn_reflns_limit_k_min -19
_diffrn_reflns_limit_l_max 32
_diffrn_reflns_limit_l_min -34
_diffrn_reflns_number 51750
_diffrn_reflns_theta_full 25.01
_diffrn_reflns_theta_max 25.01
_diffrn_reflns_theta_min 1.45
_exptl_absorpt_coefficient_mu 1.541
_exptl_absorpt_correction_T_max 1.0000
_exptl_absorpt_correction_T_min 0.8346
_exptl_absorpt_correction_type multi-scan
_exptl_absorpt_process_details CrystalClear
_exptl_crystal_colour blue
_exptl_crystal_density_diffrn 1.811
_exptl_crystal_density_method 'not measured'
_exptl_crystal_description Prism
_exptl_crystal_F_000 4523
_exptl_crystal_size_max 0.24
_exptl_crystal_size_mid 0.18
_exptl_crystal_size_min 0.15
_refine_diff_density_max 2.454
_refine_diff_density_min -1.537
_refine_diff_density_rms 0.184
_refine_ls_extinction_method none
_refine_ls_goodness_of_fit_ref 1.056
_refine_ls_hydrogen_treatment constr
_refine_ls_matrix_type full
_refine_ls_number_parameters 1217
_refine_ls_number_reflns 14833
_refine_ls_number_restraints 12
_refine_ls_restrained_S_all 1.104
_refine_ls_R_factor_all 0.0550
_refine_ls_R_factor_gt 0.0442
_refine_ls_shift/su_max 0.013
_refine_ls_shift/su_mean 0.000
_refine_ls_structure_factor_coef Fsqd
_refine_ls_weighting_details 'calc w=1/[\s^2^(Fo^2^)+(0.1000P)^2^+0.0000P] where P=(Fo^2^+2Fc^2^)/3'
_refine_ls_weighting_scheme calc
_refine_ls_wR_factor_gt 0.1279
_refine_ls_wR_factor_ref 0.1417
_reflns_number_gt 12715
_reflns_number_total 14833
_reflns_threshold_expression >2sigma(I)
_cod_data_source_file ic5b01761_si_005.cif
_cod_data_source_block Dy
_cod_depositor_comments
;
The following automatic conversions were performed:

data item '_exptl_absorpt_correction_type' value 'Multi-scan' was
changed to 'multi-scan' in accordance with the
/home/saulius/struct/COD-crude-data/automatic-downloads/DataCite-retrospective/ACS/depositions/lib/dictionaries/cif_core.dic
dictionary named 'cif_core.dic' version 2.4.2 last updated on
2011-04-26.

Automatic conversion script
Id: cif_fix_values 6909 2019-04-08 15:41:33Z antanas 
;
_cod_original_sg_symbol_H-M P21/c
_cod_database_code 4346605

loop_
_symmetry_equiv_pos_as_xyz
'x, y, z'
'-x, y+1/2, -z+1/2'
'-x, -y, -z'
'x, -y-1/2, z-1/2'

loop_
_atom_site_label
_atom_site_type_symbol
_atom_site_fract_x
_atom_site_fract_y
_atom_site_fract_z
_atom_site_U_iso_or_equiv
_atom_site_adp_type
_atom_site_occupancy
_atom_site_symmetry_multiplicity
_atom_site_calc_flag
_atom_site_refinement_flags
Dy1 Dy 0.625901(15) 0.293963(8) 0.100175(7) 0.01907(9) Uani 1 1 d .
Cu1 Cu 0.83449(4) 0.33311(2) -0.15527(2) 0.02183(14) Uani 1 1 d .
Cu2 Cu 0.51151(4) 0.34190(2) 0.358930(19) 0.02232(14) Uani 1 1 d .
F1 F 0.7786(4) 0.45385(19) 0.20146(15) 0.0784(13) Uani 1 1 d .
F2 F 0.8587(3) 0.46198(17) 0.14354(16) 0.0708(12) Uani 1 1 d .
F3 F 0.7296(4) 0.51775(15) 0.1520(2) 0.1002(19) Uani 1 1 d .
F4 F 0.4037(3) 0.49435(12) 0.03506(13) 0.0573(10) Uani 1 1 d .
F5 F 0.4131(3) 0.42941(14) -0.01390(12) 0.0540(9) Uani 1 1 d .
F6 F 0.3161(3) 0.41869(16) 0.03922(15) 0.0628(10) Uani 1 1 d .
F7 F 0.6937(3) 0.09120(12) 0.01170(14) 0.0508(9) Uani 1 1 d .
F8 F 0.7895(3) 0.15852(13) -0.00419(13) 0.0494(8) Uani 1 1 d .
F9 F 0.8125(4) 0.12841(17) 0.06691(13) 0.0755(14) Uani 1 1 d .
F10 F 0.3213(3) 0.15183(16) -0.01911(15) 0.0666(12) Uani 1 1 d .
F11 F 0.2790(3) 0.23403(16) -0.00746(15) 0.0646(11) Uani 1 1 d .
F12 F 0.2895(3) 0.17704(17) 0.04854(13) 0.0614(11) Uani 1 1 d .
F13 F 0.9928(3) 0.20363(15) 0.14837(13) 0.0529(9) Uani 1 1 d .
F14 F 0.9939(3) 0.26663(16) 0.19863(15) 0.0617(10) Uani 1 1 d .
F15 F 0.9810(3) 0.18419(19) 0.21980(15) 0.0739(13) Uani 1 1 d .
F16 F 0.4770(2) 0.12747(12) 0.15526(12) 0.0402(7) Uani 1 1 d .
F17 F 0.6285(3) 0.08496(12) 0.18310(13) 0.0466(8) Uani 1 1 d .
F18 F 0.5628(3) 0.14286(14) 0.22665(11) 0.0500(9) Uani 1 1 d .
F19 F 0.8889(2) 0.34150(13) 0.38539(12) 0.0440(8) Uani 1 1 d .
F20 F 0.9010(3) 0.41452(17) 0.34644(15) 0.0666(11) Uani 1 1 d .
F21 F 0.8540(3) 0.41907(16) 0.41425(14) 0.0611(10) Uani 1 1 d .
F22 F 0.5776(4) 0.51624(13) 0.26821(14) 0.0657(11) Uani 1 1 d .
F23 F 0.5358(3) 0.45080(14) 0.21735(11) 0.0484(8) Uani 1 1 d .
F24 F 0.4160(3) 0.48101(13) 0.25559(13) 0.0511(9) Uani 1 1 d .
F25 F 0.5779(3) 0.50323(14) 0.46640(13) 0.0619(10) Uani 1 1 d .
F26 F 0.5751(3) 0.52479(13) 0.39431(14) 0.0559(9) Uani 1 1 d .
F27 F 0.4351(3) 0.54202(14) 0.42478(15) 0.0593(10) Uani 1 1 d .
F28 F 0.1314(3) 0.43376(18) 0.36991(17) 0.0770(13) Uani 1 1 d .
F29 F 0.1458(3) 0.3879(2) 0.30997(15) 0.0810(14) Uani 1 1 d .
F30 F 0.1451(3) 0.34725(19) 0.3752(2) 0.0875(15) Uani 1 1 d .
F31 F 0.9852(5) 0.4828(2) -0.0726(3) 0.127(2) Uani 1 1 d .
F32 F 0.9096(6) 0.5181(2) -0.1294(2) 0.149(3) Uani 1 1 d U
F33 F 0.8431(6) 0.5198(3) -0.0712(4) 0.211(4) Uani 1 1 d U
F34 F 0.4847(3) 0.4416(2) -0.17968(17) 0.0948(18) Uani 1 1 d .
F35 F 0.4710(3) 0.35496(19) -0.17079(18) 0.0868(16) Uani 1 1 d .
F36 F 0.4844(3) 0.40813(14) -0.11231(12) 0.0474(8) Uani 1 1 d .
F37 F 1.1933(3) 0.28936(13) -0.15815(19) 0.0710(13) Uani 1 1 d .
F38 F 1.2413(2) 0.36810(14) -0.17683(13) 0.0503(9) Uani 1 1 d .
F39 F 1.2076(3) 0.35521(19) -0.10795(13) 0.0666(11) Uani 1 1 d .
F40 F 0.9897(3) 0.50010(14) -0.24646(14) 0.0552(9) Uani 1 1 d .
F41 F 0.8696(4) 0.45616(17) -0.29579(15) 0.0860(16) Uani 1 1 d .
F42 F 0.8203(4) 0.50031(17) -0.2400(2) 0.0959(18) Uani 1 1 d .
O1 O 0.8585(3) 0.27494(13) -0.08277(11) 0.0262(7) Uani 1 1 d .
O2 O 0.7290(3) 0.33477(12) 0.04857(11) 0.0245(7) Uani 1 1 d .
O3 O 0.7027(3) 0.37770(12) 0.13342(11) 0.0250(7) Uani 1 1 d .
O4 O 0.5116(2) 0.36343(12) 0.06182(11) 0.0235(7) Uani 1 1 d .
O5 O 0.6941(3) 0.22207(12) 0.06001(11) 0.0241(7) Uani 1 1 d .
O6 O 0.4736(2) 0.25140(12) 0.05201(11) 0.0241(7) Uani 1 1 d .
O7 O 0.7900(2) 0.26695(13) 0.14924(11) 0.0253(7) Uani 1 1 d .
O8 O 0.5841(3) 0.21678(13) 0.14326(12) 0.0253(7) Uani 1 1 d .
O9 O 0.5310(3) 0.32410(13) 0.15782(11) 0.0246(7) Uani 1 1 d .
O10 O 0.4560(2) 0.26526(13) 0.30059(11) 0.0259(7) Uani 1 1 d .
O11 O 0.6719(2) 0.34373(12) 0.36166(11) 0.0234(7) Uani 1 1 d .
O12 O 0.4898(3) 0.39195(13) 0.30316(12) 0.0279(7) Uani 1 1 d .
O13 O 0.5423(3) 0.41309(14) 0.40823(12) 0.0319(8) Uani 1 1 d .
O14 O 0.3542(3) 0.34987(13) 0.36092(12) 0.0278(7) Uani 1 1 d .
O15 O 0.9892(2) 0.32130(12) -0.15689(11) 0.0238(7) Uani 1 1 d .
O16 O 0.8298(2) 0.39358(13) -0.21600(12) 0.0280(7) Uani 1 1 d .
O17 O 0.8831(3) 0.39829(13) -0.11479(12) 0.0300(7) Uani 1 1 d .
O18 O 0.6817(2) 0.34827(12) -0.15059(11) 0.0245(7) Uani 1 1 d .
N1 N 0.8568(3) 0.29215(14) -0.04096(14) 0.0218(8) Uani 1 1 d .
N2 N 0.7953(3) 0.32087(15) 0.02100(13) 0.0224(8) Uani 1 1 d .
N3 N 0.5321(3) 0.22294(15) -0.09733(13) 0.0204(8) Uani 1 1 d .
N4 N 0.4770(3) 0.30531(15) 0.18898(13) 0.0220(8) Uani 1 1 d .
N5 N 0.4415(3) 0.27749(16) 0.25642(14) 0.0236(8) Uani 1 1 d .
N6 N 0.7858(3) 0.23505(15) 0.30546(13) 0.0211(8) Uani 1 1 d .
C1 C 0.3358(4) 0.1916(2) 0.01277(19) 0.0343(12) Uani 1 1 d .
C2 C 0.4588(4) 0.20613(18) 0.03114(17) 0.0249(10) Uani 1 1 d .
C3 C 0.5385(4) 0.16860(19) 0.02358(17) 0.0285(10) Uani 1 1 d .
H3 H 0.5164 0.1357 0.0081 0.034 Uiso 1 1 calc R
C4 C 0.6513(4) 0.17997(18) 0.03899(17) 0.0244(10) Uani 1 1 d .
C5 C 0.7360(4) 0.1382(2) 0.02823(18) 0.0317(11) Uani 1 1 d .
C6 C 0.7611(4) 0.4666(2) 0.1555(2) 0.0408(13) Uani 1 1 d .
C7 C 0.6771(4) 0.4266(2) 0.12589(18) 0.0292(11) Uani 1 1 d .
C8 C 0.5862(4) 0.4486(2) 0.09370(19) 0.0333(11) Uani 1 1 d .
H8 H 0.5769 0.4865 0.0915 0.040 Uiso 1 1 calc R
C9 C 0.5105(4) 0.41472(18) 0.06525(17) 0.0260(10) Uani 1 1 d .
C10 C 0.4109(5) 0.4402(2) 0.03137(19) 0.0369(12) Uani 1 1 d .
C11 C 0.5775(4) 0.1329(2) 0.18264(18) 0.0312(11) Uani 1 1 d .
C12 C 0.6422(4) 0.18006(18) 0.16572(16) 0.0248(10) Uani 1 1 d .
C13 C 0.7574(4) 0.17864(19) 0.17890(17) 0.0268(10) Uani 1 1 d .
H13 H 0.7920 0.1477 0.1943 0.032 Uiso 1 1 calc R
C14 C 0.8220(4) 0.2226(2) 0.16952(16) 0.0264(10) Uani 1 1 d .
C15 C 0.9476(4) 0.2176(2) 0.18486(19) 0.0328(11) Uani 1 1 d .
C16 C 0.4447(4) 0.25205(18) -0.08958(16) 0.0244(10) Uani 1 1 d .
H16 H 0.3736 0.2410 -0.1045 0.029 Uiso 1 1 calc R
C17 C 0.4559(4) 0.29734(18) -0.06066(17) 0.0267(10) Uani 1 1 d .
H17 H 0.3932 0.3163 -0.0562 0.032 Uiso 1 1 calc R
C18 C 0.5604(4) 0.31488(19) -0.03822(16) 0.0241(9) Uani 1 1 d .
H18 H 0.5696 0.3458 -0.0188 0.029 Uiso 1 1 calc R
C19 C 0.6520(4) 0.28449(17) -0.04565(15) 0.0204(9) Uani 1 1 d .
C20 C 0.6343(3) 0.23947(18) -0.07548(15) 0.0214(9) Uani 1 1 d .
H20 H 0.6954 0.2198 -0.0807 0.026 Uiso 1 1 calc R
C21 C 0.7653(4) 0.29894(17) -0.02232(16) 0.0212(9) Uani 1 1 d .
C22 C 0.9619(4) 0.3013(2) -0.00368(17) 0.0271(10) Uani 1 1 d .
C23 C 0.9988(4) 0.2449(2) 0.01653(19) 0.0355(12) Uani 1 1 d .
H23A H 0.9439 0.2303 0.0325 0.053 Uiso 1 1 calc R
H23B H 1.0685 0.2482 0.0387 0.053 Uiso 1 1 calc R
H23C H 1.0072 0.2208 -0.0089 0.053 Uiso 1 1 calc R
C24 C 1.0508(4) 0.3274(2) -0.02628(18) 0.0346(12) Uani 1 1 d .
H24A H 1.0697 0.3028 -0.0495 0.052 Uiso 1 1 calc R
H24B H 1.1157 0.3347 -0.0021 0.052 Uiso 1 1 calc R
H24C H 1.0232 0.3611 -0.0415 0.052 Uiso 1 1 calc R
C25 C 0.9153(4) 0.3387(2) 0.03149(17) 0.0287(10) Uani 1 1 d .
C26 C 0.9122(5) 0.3997(2) 0.0187(2) 0.0407(13) Uani 1 1 d .
H26A H 0.8788 0.4042 -0.0144 0.061 Uiso 1 1 calc R
H26B H 0.9865 0.4140 0.0248 0.061 Uiso 1 1 calc R
H26C H 0.8692 0.4191 0.0378 0.061 Uiso 1 1 calc R
C27 C 0.9655(4) 0.3305(3) 0.08390(19) 0.0435(14) Uani 1 1 d .
H27A H 0.9261 0.3524 0.1027 0.065 Uiso 1 1 calc R
H27B H 1.0422 0.3412 0.0902 0.065 Uiso 1 1 calc R
H27C H 0.9601 0.2925 0.0920 0.065 Uiso 1 1 calc R
C28 C 0.8603(4) 0.27121(18) 0.29542(16) 0.0235(9) Uani 1 1 d .
H28 H 0.9349 0.2665 0.3095 0.028 Uiso 1 1 calc R
C29 C 0.8301(4) 0.31496(19) 0.26507(17) 0.0251(10) Uani 1 1 d .
H29 H 0.8838 0.3394 0.2593 0.030 Uiso 1 1 calc R
C30 C 0.7197(4) 0.32251(18) 0.24319(16) 0.0225(9) Uani 1 1 d .
H30 H 0.6983 0.3513 0.2219 0.027 Uiso 1 1 calc R
C31 C 0.6778(4) 0.24305(18) 0.28540(16) 0.0222(9) Uani 1 1 d .
H31 H 0.6253 0.2190 0.2930 0.027 Uiso 1 1 calc R
C32 C 0.6419(4) 0.28571(18) 0.25398(16) 0.0204(9) Uani 1 1 d .
C33 C 0.5234(4) 0.28962(17) 0.23311(16) 0.0204(9) Uani 1 1 d .
C34 C 0.3281(3) 0.2764(2) 0.22439(17) 0.0262(10) Uani 1 1 d .
C35 C 0.2469(4) 0.3059(2) 0.24903(19) 0.0366(12) Uani 1 1 d .
H35A H 0.2336 0.2839 0.2751 0.055 Uiso 1 1 calc R
H35B H 0.1782 0.3118 0.2267 0.055 Uiso 1 1 calc R
H35C H 0.2776 0.3406 0.2609 0.055 Uiso 1 1 calc R
C36 C 0.2979(4) 0.2161(2) 0.2166(2) 0.0382(12) Uani 1 1 d .
H36A H 0.3536 0.1979 0.2032 0.057 Uiso 1 1 calc R
H36B H 0.2272 0.2129 0.1951 0.057 Uiso 1 1 calc R
H36C H 0.2940 0.1994 0.2465 0.057 Uiso 1 1 calc R
C37 C 0.3525(4) 0.3068(2) 0.17915(17) 0.0276(10) Uani 1 1 d .
C38 C 0.3085(4) 0.2785(3) 0.13240(18) 0.0417(13) Uani 1 1 d .
H38A H 0.3276 0.2995 0.1069 0.062 Uiso 1 1 calc R
H38B H 0.2292 0.2753 0.1275 0.062 Uiso 1 1 calc R
H38C H 0.3408 0.2425 0.1329 0.062 Uiso 1 1 calc R
C39 C 0.3188(4) 0.3673(2) 0.1761(2) 0.0437(14) Uani 1 1 d .
H39A H 0.3555 0.3860 0.2045 0.066 Uiso 1 1 calc R
H39B H 0.2398 0.3702 0.1731 0.066 Uiso 1 1 calc R
H39C H 0.3399 0.3838 0.1489 0.066 Uiso 1 1 calc R
C40 C 0.9001(4) 0.4696(2) -0.2500(2) 0.0394(13) Uani 1 1 d .
C41 C 0.9164(4) 0.41808(19) -0.21893(17) 0.0273(10) Uani 1 1 d .
C42 C 1.0261(4) 0.40282(19) -0.19775(17) 0.0263(10) Uani 1 1 d .
H42 H 1.0839 0.4255 -0.2021 0.032 Uiso 1 1 calc R
C43 C 1.0517(3) 0.35602(19) -0.17099(16) 0.0232(9) Uani 1 1 d .
C44 C 1.1742(4) 0.3423(2) -0.1533(2) 0.0330(12) Uani 1 1 d .
C45 C 0.5192(4) 0.3998(2) -0.15251(19) 0.0329(11) Uani 1 1 d .
C46 C 0.6459(4) 0.39539(19) -0.14347(17) 0.0266(10) Uani 1 1 d .
C47 C 0.7076(4) 0.4418(2) -0.1269(2) 0.0369(12) Uani 1 1 d .
H47 H 0.6715 0.4749 -0.1246 0.044 Uiso 1 1 calc R
C48 C 0.8848(5) 0.4915(2) -0.0965(2) 0.0441(15) Uani 1 1 d .
C49 C 0.5222(5) 0.4701(2) 0.2599(2) 0.0369(12) Uani 1 1 d .
C50 C 0.5631(4) 0.42672(18) 0.29795(17) 0.0281(10) Uani 1 1 d .
C51 C 0.6732(4) 0.42810(19) 0.32086(18) 0.0302(11) Uani 1 1 d .
H51 H 0.7167 0.4580 0.3162 0.036 Uiso 1 1 calc R
C52 C 0.7201(4) 0.38620(19) 0.35043(16) 0.0255(10) Uani 1 1 d .
C53 C 0.8428(4) 0.3903(2) 0.37462(19) 0.0329(11) Uani 1 1 d .
C54 C 0.1820(5) 0.3909(3) 0.3562(2) 0.0471(15) Uani 1 1 d .
C55 C 0.3083(4) 0.3939(2) 0.37028(18) 0.0319(11) Uani 1 1 d .
C56 C 0.3544(4) 0.4422(2) 0.38916(19) 0.0343(11) Uani 1 1 d .
H56 H 0.3079 0.4720 0.3907 0.041 Uiso 1 1 calc R
C57 C 0.4689(4) 0.4486(2) 0.40623(18) 0.0317(11) Uani 1 1 d .
C58 C 0.5136(5) 0.5051(2) 0.4238(2) 0.0429(13) Uani 1 1 d .
C59 C 0.8230(4) 0.4393(2) -0.11368(18) 0.0311(11) Uani 1 1 d .
C60 C 1.1739(7) 0.0756(3) 0.1941(3) 0.070(2) Uani 1 1 d .
H60A H 1.1609 0.0375 0.1994 0.105 Uiso 1 1 calc R
H60B H 1.1153 0.0972 0.2023 0.105 Uiso 1 1 calc R
H60C H 1.2437 0.0865 0.2135 0.105 Uiso 1 1 calc R
C61 C 1.1766(6) 0.0846(3) 0.1419(3) 0.0644(19) Uani 1 1 d .
H61A H 1.1910 0.1230 0.1368 0.077 Uiso 1 1 calc R
H61B H 1.2367 0.0633 0.1339 0.077 Uiso 1 1 calc R
C62 C 1.0701(6) 0.0684(3) 0.1101(3) 0.070(2) Uani 1 1 d .
H62A H 1.0100 0.0876 0.1202 0.084 Uiso 1 1 calc R
H62B H 1.0588 0.0294 0.1141 0.084 Uiso 1 1 calc R
C63 C 1.0626(6) 0.0797(3) 0.0573(3) 0.065(2) Uani 1 1 d .
H63A H 0.9888 0.0698 0.0401 0.078 Uiso 1 1 calc R
H63B H 1.0718 0.1188 0.0530 0.078 Uiso 1 1 calc R
C64 C 1.1458(6) 0.0499(3) 0.0354(3) 0.0642(19) Uani 1 1 d .
H64A H 1.1445 0.0113 0.0437 0.077 Uiso 1 1 calc R
H64B H 1.2193 0.0639 0.0491 0.077 Uiso 1 1 calc R
C65 C 1.1265(7) 0.0550(4) -0.0185(3) 0.081(2) Uani 1 1 d .
H65A H 1.0572 0.0379 -0.0327 0.121 Uiso 1 1 calc R
H65B H 1.1858 0.0372 -0.0297 0.121 Uiso 1 1 calc R
H65C H 1.1242 0.0931 -0.0272 0.121 Uiso 1 1 calc R

loop_
_atom_site_aniso_label
_atom_site_aniso_U_11
_atom_site_aniso_U_22
_atom_site_aniso_U_33
_atom_site_aniso_U_23
_atom_site_aniso_U_13
_atom_site_aniso_U_12
Dy1 0.01773(13) 0.01966(14) 0.01876(14) -0.00022(7) 0.00131(9) 0.00002(7)
Cu1 0.0132(3) 0.0239(3) 0.0273(3) -0.0046(2) 0.0017(2) -0.0018(2)
Cu2 0.0169(3) 0.0259(3) 0.0241(3) 0.0056(2) 0.0042(2) 0.0043(2)
F1 0.075(3) 0.102(3) 0.056(3) -0.039(2) 0.008(2) -0.041(3)
F2 0.041(2) 0.075(3) 0.103(3) -0.041(2) 0.032(2) -0.0295(19)
F3 0.073(3) 0.033(2) 0.172(5) -0.038(3) -0.028(3) -0.0059(19)
F4 0.070(2) 0.0269(16) 0.067(2) -0.0002(16) -0.0050(19) 0.0214(16)
F5 0.068(2) 0.051(2) 0.0363(19) 0.0028(15) -0.0045(16) 0.0241(17)
F6 0.0284(17) 0.065(2) 0.092(3) 0.021(2) 0.0068(17) 0.0124(16)
F7 0.056(2) 0.0233(15) 0.081(3) -0.0134(16) 0.0327(19) -0.0016(14)
F8 0.0422(18) 0.0422(18) 0.072(2) 0.0005(17) 0.0299(17) 0.0054(15)
F9 0.085(3) 0.086(3) 0.043(2) -0.016(2) -0.0164(19) 0.065(2)
F10 0.0373(19) 0.082(3) 0.077(3) -0.051(2) 0.0046(18) -0.0189(18)
F11 0.0255(17) 0.065(2) 0.091(3) 0.011(2) -0.0148(17) -0.0049(16)
F12 0.044(2) 0.091(3) 0.051(2) -0.001(2) 0.0138(17) -0.035(2)
F13 0.0297(17) 0.082(3) 0.050(2) -0.0020(17) 0.0135(15) 0.0157(16)
F14 0.0276(17) 0.066(2) 0.084(3) -0.018(2) -0.0075(17) -0.0048(16)
F15 0.0259(17) 0.110(3) 0.080(3) 0.058(3) -0.0021(17) 0.011(2)
F16 0.0305(15) 0.0320(16) 0.053(2) 0.0045(14) -0.0023(13) -0.0084(12)
F17 0.0444(18) 0.0249(15) 0.069(2) 0.0077(15) 0.0083(16) 0.0060(13)
F18 0.066(2) 0.052(2) 0.0366(19) -0.0029(15) 0.0218(16) -0.0243(17)
F19 0.0257(15) 0.0389(17) 0.061(2) 0.0006(15) -0.0055(14) 0.0049(13)
F20 0.0253(17) 0.081(3) 0.092(3) 0.035(2) 0.0091(17) -0.0139(17)
F21 0.045(2) 0.063(2) 0.066(2) -0.032(2) -0.0105(17) 0.0018(17)
F22 0.090(3) 0.0299(17) 0.062(2) 0.0200(16) -0.020(2) -0.0117(18)
F23 0.060(2) 0.055(2) 0.0302(17) 0.0115(15) 0.0098(15) 0.0060(17)
F24 0.048(2) 0.0436(19) 0.060(2) 0.0211(16) 0.0089(16) 0.0227(15)
F25 0.079(3) 0.044(2) 0.054(2) -0.0085(17) -0.0058(19) -0.0064(18)
F26 0.066(2) 0.0366(18) 0.074(3) 0.0097(17) 0.035(2) -0.0003(16)
F27 0.055(2) 0.0388(19) 0.087(3) -0.0185(18) 0.022(2) 0.0113(16)
F28 0.0316(19) 0.093(3) 0.106(3) -0.036(3) 0.012(2) 0.018(2)
F29 0.0337(19) 0.143(4) 0.058(3) -0.020(3) -0.0082(17) 0.031(2)
F30 0.0291(19) 0.087(3) 0.144(5) 0.032(3) 0.013(2) -0.006(2)
F31 0.105(4) 0.061(3) 0.184(6) -0.037(3) -0.040(4) -0.037(3)
F32 0.198(6) 0.106(4) 0.120(4) 0.019(3) -0.019(4) -0.115(4)
F33 0.126(5) 0.157(5) 0.395(9) -0.221(6) 0.160(5) -0.105(4)
F34 0.039(2) 0.140(4) 0.106(4) 0.099(3) 0.019(2) 0.035(2)
F35 0.0198(17) 0.101(3) 0.135(4) -0.076(3) 0.006(2) 0.0002(19)
F36 0.0321(16) 0.065(2) 0.051(2) 0.0134(17) 0.0226(14) 0.0111(15)
F37 0.0275(18) 0.0360(19) 0.149(4) 0.001(2) 0.018(2) 0.0094(14)
F38 0.0205(15) 0.056(2) 0.077(3) 0.0070(18) 0.0170(15) -0.0002(14)
F39 0.0190(15) 0.125(3) 0.050(2) -0.009(2) -0.0065(14) 0.0060(19)
F40 0.0402(18) 0.0442(19) 0.074(2) 0.0171(18) -0.0052(16) -0.0169(15)
F41 0.113(4) 0.070(3) 0.055(3) 0.029(2) -0.029(2) -0.042(3)
F42 0.073(3) 0.064(3) 0.166(5) 0.055(3) 0.060(3) 0.033(2)
O1 0.0276(17) 0.0287(17) 0.0229(17) -0.0060(14) 0.0064(13) -0.0031(14)
O2 0.0269(16) 0.0270(16) 0.0208(16) -0.0037(13) 0.0080(13) -0.0036(13)
O3 0.0252(16) 0.0239(17) 0.0256(17) -0.0033(13) 0.0048(13) -0.0023(13)
O4 0.0228(16) 0.0239(17) 0.0231(17) 0.0003(13) 0.0026(13) 0.0009(13)
O5 0.0244(16) 0.0221(16) 0.0251(17) -0.0034(13) 0.0037(13) 0.0021(13)
O6 0.0239(16) 0.0230(16) 0.0231(17) -0.0005(13) -0.0007(12) -0.0004(13)
O7 0.0195(15) 0.0308(18) 0.0239(17) -0.0008(14) 0.0005(12) -0.0001(13)
O8 0.0222(16) 0.0245(16) 0.0275(18) 0.0060(14) 0.0011(13) -0.0014(13)
O9 0.0246(16) 0.0322(17) 0.0183(16) 0.0044(13) 0.0075(13) 0.0037(13)
O10 0.0212(16) 0.0340(18) 0.0229(18) 0.0067(14) 0.0052(13) 0.0027(13)
O11 0.0220(15) 0.0229(16) 0.0256(17) 0.0055(13) 0.0058(13) 0.0022(13)
O12 0.0258(16) 0.0281(17) 0.0286(18) 0.0074(14) 0.0025(13) 0.0027(14)
O13 0.0273(17) 0.0317(18) 0.036(2) -0.0052(15) 0.0051(14) 0.0033(15)
O14 0.0198(16) 0.0326(18) 0.0299(18) 0.0036(14) 0.0026(13) 0.0069(14)
O15 0.0190(15) 0.0229(16) 0.0276(17) -0.0012(13) -0.0001(13) -0.0011(13)
O16 0.0170(15) 0.0311(17) 0.0333(19) 0.0016(14) -0.0008(13) -0.0019(13)
O17 0.0264(17) 0.0292(18) 0.0328(19) -0.0085(15) 0.0023(14) -0.0056(14)
O18 0.0183(15) 0.0242(16) 0.0307(18) -0.0030(13) 0.0042(13) 0.0005(13)
N1 0.0187(19) 0.025(2) 0.021(2) -0.0023(15) 0.0020(15) -0.0042(14)
N2 0.0221(19) 0.026(2) 0.0189(19) -0.0025(15) 0.0047(15) -0.0041(15)
N3 0.0178(18) 0.0256(19) 0.0170(19) -0.0008(15) 0.0017(14) -0.0012(15)
N4 0.0165(18) 0.0277(19) 0.021(2) 0.0006(16) 0.0025(15) 0.0021(15)
N5 0.0130(18) 0.034(2) 0.024(2) 0.0017(17) 0.0035(15) 0.0032(16)
N6 0.0141(17) 0.027(2) 0.0199(19) 0.0010(15) -0.0014(14) 0.0027(15)
C1 0.028(3) 0.039(3) 0.034(3) -0.005(2) 0.003(2) -0.008(2)
C2 0.026(2) 0.027(3) 0.019(2) 0.0032(18) 0.0003(19) -0.0062(18)
C3 0.032(3) 0.022(2) 0.030(3) -0.0067(19) 0.003(2) -0.0047(19)
C4 0.028(2) 0.020(2) 0.025(2) 0.0026(19) 0.0053(19) 0.0003(19)
C5 0.037(3) 0.029(3) 0.029(3) -0.004(2) 0.007(2) 0.005(2)
C6 0.029(3) 0.030(3) 0.062(4) -0.017(3) 0.006(2) -0.005(2)
C7 0.028(2) 0.030(3) 0.032(3) -0.007(2) 0.012(2) -0.004(2)
C8 0.037(3) 0.021(2) 0.042(3) -0.003(2) 0.007(2) 0.001(2)
C9 0.027(2) 0.024(2) 0.028(3) 0.0010(19) 0.0097(19) 0.0075(19)
C10 0.042(3) 0.031(3) 0.035(3) 0.000(2) 0.003(2) 0.014(2)
C11 0.033(3) 0.027(2) 0.031(3) 0.003(2) 0.000(2) -0.001(2)
C12 0.030(2) 0.022(2) 0.022(2) -0.0019(19) 0.0032(19) -0.0019(19)
C13 0.022(2) 0.029(2) 0.028(3) 0.007(2) 0.0008(19) 0.0073(19)
C14 0.021(2) 0.035(3) 0.020(2) -0.001(2) -0.0015(18) 0.007(2)
C15 0.025(2) 0.042(3) 0.030(3) 0.008(2) 0.004(2) 0.004(2)
C16 0.019(2) 0.028(2) 0.024(2) 0.0011(19) -0.0003(17) 0.0012(18)
C17 0.022(2) 0.031(3) 0.025(3) 0.0040(19) -0.0006(19) 0.0081(19)
C18 0.030(2) 0.022(2) 0.019(2) 0.0001(18) 0.0034(18) 0.0040(19)
C19 0.022(2) 0.024(2) 0.015(2) 0.0012(17) 0.0017(17) 0.0001(18)
C20 0.016(2) 0.027(2) 0.022(2) 0.0004(18) 0.0061(17) 0.0007(17)
C21 0.022(2) 0.020(2) 0.022(2) -0.0024(17) 0.0044(18) 0.0000(17)
C22 0.019(2) 0.036(3) 0.023(3) -0.005(2) -0.0009(19) -0.0078(19)
C23 0.024(2) 0.039(3) 0.040(3) 0.005(2) 0.001(2) 0.000(2)
C24 0.025(2) 0.049(3) 0.028(3) -0.007(2) 0.003(2) -0.012(2)
C25 0.022(2) 0.039(3) 0.024(3) -0.005(2) 0.0018(19) -0.010(2)
C26 0.047(3) 0.037(3) 0.041(3) -0.010(2) 0.015(3) -0.020(3)
C27 0.030(3) 0.071(4) 0.028(3) -0.007(3) 0.000(2) -0.012(3)
C28 0.019(2) 0.026(2) 0.025(2) -0.0034(19) 0.0018(17) 0.0009(18)
C29 0.020(2) 0.027(2) 0.029(3) 0.000(2) 0.0054(18) -0.0027(19)
C30 0.023(2) 0.024(2) 0.019(2) -0.0027(18) 0.0011(17) 0.0038(18)
C31 0.016(2) 0.025(2) 0.025(2) -0.0017(18) 0.0020(17) 0.0005(17)
C32 0.019(2) 0.026(2) 0.017(2) -0.0042(17) 0.0037(17) 0.0014(17)
C33 0.016(2) 0.025(2) 0.019(2) 0.0009(17) -0.0001(17) 0.0024(17)
C34 0.011(2) 0.041(3) 0.025(2) 0.000(2) -0.0018(17) -0.0005(19)
C35 0.017(2) 0.056(3) 0.037(3) 0.003(3) 0.004(2) 0.009(2)
C36 0.028(3) 0.045(3) 0.037(3) 0.003(2) -0.004(2) -0.010(2)
C37 0.014(2) 0.041(3) 0.025(3) -0.001(2) -0.0015(18) 0.0047(19)
C38 0.025(3) 0.072(4) 0.025(3) 0.005(3) -0.003(2) -0.001(3)
C39 0.024(3) 0.053(3) 0.054(4) 0.016(3) 0.009(2) 0.014(2)
C40 0.024(2) 0.038(3) 0.051(4) 0.010(3) -0.005(2) -0.005(2)
C41 0.024(2) 0.028(2) 0.029(3) -0.009(2) 0.0030(19) -0.0050(19)
C42 0.020(2) 0.026(2) 0.032(3) -0.003(2) 0.0046(19) -0.0085(18)
C43 0.016(2) 0.030(2) 0.023(2) -0.0091(19) 0.0012(17) -0.0008(18)
C44 0.018(2) 0.032(3) 0.048(3) -0.003(2) 0.005(2) -0.001(2)
C45 0.024(2) 0.039(3) 0.036(3) 0.004(2) 0.006(2) 0.007(2)
C46 0.023(2) 0.031(3) 0.028(3) -0.001(2) 0.0101(19) 0.0031(19)
C47 0.037(3) 0.029(3) 0.049(3) -0.012(2) 0.017(2) 0.002(2)
C48 0.041(3) 0.028(3) 0.070(4) -0.014(3) 0.028(3) -0.013(2)
C49 0.044(3) 0.027(3) 0.038(3) 0.008(2) 0.006(2) -0.001(2)
C50 0.037(3) 0.023(2) 0.024(3) 0.0016(19) 0.006(2) 0.005(2)
C51 0.028(2) 0.023(2) 0.041(3) 0.004(2) 0.011(2) -0.0015(19)
C52 0.026(2) 0.028(2) 0.022(2) -0.0008(19) 0.0046(18) 0.0034(19)
C53 0.028(3) 0.028(3) 0.042(3) 0.002(2) 0.005(2) -0.002(2)
C54 0.029(3) 0.057(4) 0.056(4) -0.011(3) 0.013(3) 0.010(3)
C55 0.026(2) 0.042(3) 0.030(3) 0.006(2) 0.011(2) 0.010(2)
C56 0.030(3) 0.036(3) 0.039(3) 0.000(2) 0.011(2) 0.012(2)
C57 0.037(3) 0.031(3) 0.029(3) 0.000(2) 0.013(2) 0.006(2)
C58 0.050(3) 0.034(3) 0.044(3) 0.000(3) 0.008(3) 0.008(3)
C59 0.036(3) 0.032(3) 0.028(3) -0.007(2) 0.014(2) -0.009(2)
C60 0.074(5) 0.065(5) 0.074(5) 0.006(4) 0.024(4) 0.022(4)
C61 0.050(4) 0.064(4) 0.082(5) -0.002(4) 0.019(4) 0.006(3)
C62 0.061(5) 0.061(4) 0.095(6) -0.009(4) 0.031(4) 0.010(4)
C63 0.049(4) 0.051(4) 0.094(6) 0.004(4) 0.011(4) 0.006(3)
C64 0.065(5) 0.055(4) 0.075(5) 0.022(4) 0.021(4) 0.004(3)
C65 0.064(5) 0.089(6) 0.082(6) 0.013(5) -0.003(4) -0.012(4)

loop_
_atom_type_symbol
_atom_type_description
_atom_type_scat_dispersion_real
_atom_type_scat_dispersion_imag
_atom_type_scat_source
C C 0.0033 0.0016 'International Tables Vol C Tables 4.2.6.8 and 6.1.1.4'
H H 0.0000 0.0000 'International Tables Vol C Tables 4.2.6.8 and 6.1.1.4'
Cu Cu 0.3201 1.2651 'International Tables Vol C Tables 4.2.6.8 and 6.1.1.4'
Dy Dy -0.1892 4.4098 'International Tables Vol C Tables 4.2.6.8 and 6.1.1.4'
F F 0.0171 0.0103 'International Tables Vol C Tables 4.2.6.8 and 6.1.1.4'
N N 0.0061 0.0033 'International Tables Vol C Tables 4.2.6.8 and 6.1.1.4'
O O 0.0106 0.0060 'International Tables Vol C Tables 4.2.6.8 and 6.1.1.4'

loop_
_geom_angle_atom_site_label_1
_geom_angle_atom_site_label_2
_geom_angle_atom_site_label_3
_geom_angle
_geom_angle_site_symmetry_1
_geom_angle_site_symmetry_3
O7 Dy1 O4 149.75(11) . .
O7 Dy1 O6 136.94(11) . .
O4 Dy1 O6 73.12(10) . .
O7 Dy1 O9 99.23(11) . .
O4 Dy1 O9 76.34(11) . .
O6 Dy1 O9 95.83(11) . .
O7 Dy1 O5 74.32(11) . .
O4 Dy1 O5 123.62(11) . .
O6 Dy1 O5 72.64(11) . .
O9 Dy1 O5 150.03(11) . .
O7 Dy1 O2 89.26(11) . .
O4 Dy1 O2 75.38(11) . .
O6 Dy1 O2 106.64(11) . .
O9 Dy1 O2 136.50(11) . .
O5 Dy1 O2 73.33(11) . .
O7 Dy1 O3 76.92(11) . .
O4 Dy1 O3 73.45(11) . .
O6 Dy1 O3 145.96(11) . .
O9 Dy1 O3 70.06(11) . .
O5 Dy1 O3 133.55(11) . .
O2 Dy1 O3 70.60(10) . .
O7 Dy1 O8 73.22(11) . .
O4 Dy1 O8 130.55(11) . .
O6 Dy1 O8 73.79(11) . .
O9 Dy1 O8 71.63(11) . .
O5 Dy1 O8 78.54(12) . .
O2 Dy1 O8 150.05(11) . .
O3 Dy1 O8 125.96(11) . .
O15 Cu1 O18 176.52(13) . .
O15 Cu1 O17 87.38(13) . .
O18 Cu1 O17 89.21(13) . .
O15 Cu1 N6 92.52(14) . 4_565
O18 Cu1 N6 90.87(13) . 4_565
O17 Cu1 N6 178.02(15) . 4_565
O15 Cu1 O16 86.97(12) . .
O18 Cu1 O16 93.33(12) . .
O17 Cu1 O16 83.50(13) . .
N6 Cu1 O16 98.47(13) 4_565 .
O15 Cu1 O1 89.30(12) . .
O18 Cu1 O1 90.00(12) . .
O17 Cu1 O1 89.84(13) . .
N6 Cu1 O1 88.18(13) 4_565 .
O16 Cu1 O1 172.51(11) . .
O14 Cu2 O11 171.99(14) . .
O14 Cu2 O12 89.62(13) . .
O11 Cu2 O12 89.13(13) . .
O14 Cu2 N3 93.33(14) . 4_566
O11 Cu2 N3 89.82(13) . 4_566
O12 Cu2 N3 165.68(14) . 4_566
O14 Cu2 O13 86.77(13) . .
O11 Cu2 O13 85.33(13) . .
O12 Cu2 O13 90.58(13) . .
N3 Cu2 O13 103.56(14) 4_566 .
O14 Cu2 O10 87.64(12) . .
O11 Cu2 O10 100.19(12) . .
O12 Cu2 O10 86.95(12) . .
N3 Cu2 O10 79.19(13) 4_566 .
O13 Cu2 O10 173.90(11) . .
N1 O1 Cu1 125.3(3) . .
N2 O2 Dy1 139.7(3) . .
C7 O3 Dy1 133.9(3) . .
C9 O4 Dy1 134.7(3) . .
C4 O5 Dy1 133.8(3) . .
C2 O6 Dy1 134.2(3) . .
C14 O7 Dy1 133.0(3) . .
C12 O8 Dy1 133.0(3) . .
N4 O9 Dy1 141.0(3) . .
N5 O10 Cu2 116.8(3) . .
C52 O11 Cu2 122.0(3) . .
C50 O12 Cu2 121.6(3) . .
C57 O13 Cu2 119.1(3) . .
C55 O14 Cu2 125.3(3) . .
C43 O15 Cu1 125.1(3) . .
C41 O16 Cu1 118.6(3) . .
C59 O17 Cu1 123.2(3) . .
C46 O18 Cu1 123.9(3) . .
O1 N1 C21 126.1(4) . .
O1 N1 C22 122.4(4) . .
C21 N1 C22 111.2(4) . .
O2 N2 C21 126.0(4) . .
O2 N2 C25 121.2(4) . .
C21 N2 C25 111.9(4) . .
C16 N3 C20 117.9(4) . .
C16 N3 Cu2 121.2(3) . 4_565
C20 N3 Cu2 120.9(3) . 4_565
O9 N4 C33 125.0(4) . .
O9 N4 C37 120.6(4) . .
C33 N4 C37 114.0(4) . .
O10 N5 C33 125.2(4) . .
O10 N5 C34 121.5(3) . .
C33 N5 C34 113.2(4) . .
C28 N6 C31 118.0(4) . .
C28 N6 Cu1 121.3(3) . 4_566
C31 N6 Cu1 120.5(3) . 4_566
F11 C1 F10 106.8(4) . .
F11 C1 F12 106.2(5) . .
F10 C1 F12 108.8(4) . .
F11 C1 C2 111.5(4) . .
F10 C1 C2 112.9(4) . .
F12 C1 C2 110.3(4) . .
O6 C2 C3 128.1(4) . .
O6 C2 C1 113.8(4) . .
C3 C2 C1 118.1(4) . .
C2 C3 C4 120.5(4) . .
C2 C3 H3 119.7 . .
C4 C3 H3 119.7 . .
O5 C4 C3 127.4(4) . .
O5 C4 C5 114.0(4) . .
C3 C4 C5 118.5(4) . .
F7 C5 F9 108.0(4) . .
F7 C5 F8 106.8(4) . .
F9 C5 F8 106.5(5) . .
F7 C5 C4 114.7(4) . .
F9 C5 C4 110.3(4) . .
F8 C5 C4 110.2(4) . .
F3 C6 F2 109.6(5) . .
F3 C6 F1 106.5(5) . .
F2 C6 F1 105.5(5) . .
F3 C6 C7 114.1(5) . .
F2 C6 C7 110.2(4) . .
F1 C6 C7 110.5(5) . .
O3 C7 C8 128.5(5) . .
O3 C7 C6 113.3(4) . .
C8 C7 C6 118.1(4) . .
C9 C8 C7 120.6(4) . .
C9 C8 H8 119.7 . .
C7 C8 H8 119.7 . .
O4 C9 C8 128.8(5) . .
O4 C9 C10 112.0(4) . .
C8 C9 C10 119.2(4) . .
F4 C10 F5 106.8(4) . .
F4 C10 F6 107.5(4) . .
F5 C10 F6 106.3(5) . .
F4 C10 C9 114.2(5) . .
F5 C10 C9 111.4(4) . .
F6 C10 C9 110.2(4) . .
F16 C11 F17 107.4(4) . .
F16 C11 F18 106.7(4) . .
F17 C11 F18 107.9(4) . .
F16 C11 C12 111.6(4) . .
F17 C11 C12 112.8(4) . .
F18 C11 C12 110.1(4) . .
O8 C12 C13 127.3(4) . .
O8 C12 C11 115.1(4) . .
C13 C12 C11 117.6(4) . .
C12 C13 C14 121.2(4) . .
C12 C13 H13 119.4 . .
C14 C13 H13 119.4 . .
O7 C14 C13 128.1(4) . .
O7 C14 C15 114.0(4) . .
C13 C14 C15 117.9(4) . .
F15 C15 F13 109.4(5) . .
F15 C15 F14 106.5(5) . .
F13 C15 F14 103.8(4) . .
F15 C15 C14 114.6(4) . .
F13 C15 C14 111.0(4) . .
F14 C15 C14 110.9(4) . .
N3 C16 C17 122.7(4) . .
N3 C16 H16 118.6 . .
C17 C16 H16 118.6 . .
C16 C17 C18 119.9(4) . .
C16 C17 H17 120.0 . .
C18 C17 H17 120.0 . .
C17 C18 C19 117.8(4) . .
C17 C18 H18 121.1 . .
C19 C18 H18 121.1 . .
C20 C19 C18 119.0(4) . .
C20 C19 C21 119.3(4) . .
C18 C19 C21 121.7(4) . .
N3 C20 C19 122.6(4) . .
N3 C20 H20 118.7 . .
C19 C20 H20 118.7 . .
N2 C21 N1 109.0(4) . .
N2 C21 C19 125.3(4) . .
N1 C21 C19 125.7(4) . .
N1 C22 C24 110.2(4) . .
N1 C22 C23 106.2(4) . .
C24 C22 C23 110.8(4) . .
N1 C22 C25 99.8(4) . .
C24 C22 C25 115.2(4) . .
C23 C22 C25 113.7(4) . .
C22 C23 H23A 109.5 . .
C22 C23 H23B 109.5 . .
H23A C23 H23B 109.5 . .
C22 C23 H23C 109.5 . .
H23A C23 H23C 109.5 . .
H23B C23 H23C 109.5 . .
C22 C24 H24A 109.5 . .
C22 C24 H24B 109.5 . .
H24A C24 H24B 109.5 . .
C22 C24 H24C 109.5 . .
H24A C24 H24C 109.5 . .
H24B C24 H24C 109.5 . .
N2 C25 C27 109.9(4) . .
N2 C25 C26 104.9(4) . .
C27 C25 C26 110.6(4) . .
N2 C25 C22 100.3(3) . .
C27 C25 C22 115.9(4) . .
C26 C25 C22 114.1(4) . .
C25 C26 H26A 109.5 . .
C25 C26 H26B 109.5 . .
H26A C26 H26B 109.5 . .
C25 C26 H26C 109.5 . .
H26A C26 H26C 109.5 . .
H26B C26 H26C 109.5 . .
C25 C27 H27A 109.5 . .
C25 C27 H27B 109.5 . .
H27A C27 H27B 109.5 . .
C25 C27 H27C 109.5 . .
H27A C27 H27C 109.5 . .
H27B C27 H27C 109.5 . .
N6 C28 C29 122.4(4) . .
N6 C28 H28 118.8 . .
C29 C28 H28 118.8 . .
C28 C29 C30 120.0(4) . .
C28 C29 H29 120.0 . .
C30 C29 H29 120.0 . .
C29 C30 C32 117.9(4) . .
C29 C30 H30 121.0 . .
C32 C30 H30 121.0 . .
N6 C31 C32 122.6(4) . .
N6 C31 H31 118.7 . .
C32 C31 H31 118.7 . .
C31 C32 C30 119.0(4) . .
C31 C32 C33 118.2(4) . .
C30 C32 C33 122.8(4) . .
N4 C33 N5 108.4(4) . .
N4 C33 C32 127.2(4) . .
N5 C33 C32 124.5(4) . .
N5 C34 C35 108.9(4) . .
N5 C34 C36 105.9(4) . .
C35 C34 C36 111.2(4) . .
N5 C34 C37 100.6(3) . .
C35 C34 C37 114.6(4) . .
C36 C34 C37 114.6(4) . .
C34 C35 H35A 109.5 . .
C34 C35 H35B 109.5 . .
H35A C35 H35B 109.5 . .
C34 C35 H35C 109.5 . .
H35A C35 H35C 109.5 . .
H35B C35 H35C 109.5 . .
C34 C36 H36A 109.5 . .
C34 C36 H36B 109.5 . .
H36A C36 H36B 109.5 . .
C34 C36 H36C 109.5 . .
H36A C36 H36C 109.5 . .
H36B C36 H36C 109.5 . .
N4 C37 C38 108.7(4) . .
N4 C37 C39 106.8(4) . .
C38 C37 C39 110.4(4) . .
N4 C37 C34 101.2(3) . .
C38 C37 C34 115.0(4) . .
C39 C37 C34 113.8(4) . .
C37 C38 H38A 109.5 . .
C37 C38 H38B 109.5 . .
H38A C38 H38B 109.5 . .
C37 C38 H38C 109.5 . .
H38A C38 H38C 109.5 . .
H38B C38 H38C 109.5 . .
C37 C39 H39A 109.5 . .
C37 C39 H39B 109.5 . .
H39A C39 H39B 109.5 . .
C37 C39 H39C 109.5 . .
H39A C39 H39C 109.5 . .
H39B C39 H39C 109.5 . .
F42 C40 F40 108.2(5) . .
F42 C40 F41 106.6(5) . .
F40 C40 F41 106.0(5) . .
F42 C40 C41 110.8(5) . .
F40 C40 C41 114.3(4) . .
F41 C40 C41 110.5(4) . .
O16 C41 C42 127.1(5) . .
O16 C41 C40 115.1(4) . .
C42 C41 C40 117.8(4) . .
C43 C42 C41 123.2(4) . .
C43 C42 H42 118.4 . .
C41 C42 H42 118.4 . .
O15 C43 C42 130.5(4) . .
O15 C43 C44 111.8(4) . .
C42 C43 C44 117.7(4) . .
F39 C44 F37 108.0(5) . .
F39 C44 F38 106.7(4) . .
F37 C44 F38 105.5(4) . .
F39 C44 C43 111.1(4) . .
F37 C44 C43 111.4(4) . .
F38 C44 C43 113.8(4) . .
F34 C45 F35 110.6(5) . .
F34 C45 F36 106.2(4) . .
F35 C45 F36 106.1(4) . .
F34 C45 C46 110.6(4) . .
F35 C45 C46 111.9(4) . .
F36 C45 C46 111.3(4) . .
O18 C46 C47 127.7(4) . .
O18 C46 C45 114.5(4) . .
C47 C46 C45 117.8(4) . .
C46 C47 C59 120.8(4) . .
C46 C47 H47 119.6 . .
C59 C47 H47 119.6 . .
F33 C48 F32 111.5(8) . .
F33 C48 F31 104.6(7) . .
F32 C48 F31 97.5(6) . .
F33 C48 C59 115.7(5) . .
F32 C48 C59 112.5(5) . .
F31 C48 C59 113.3(5) . .
F22 C49 F24 108.2(4) . .
F22 C49 F23 107.9(4) . .
F24 C49 F23 107.1(4) . .
F22 C49 C50 112.3(4) . .
F24 C49 C50 112.4(4) . .
F23 C49 C50 108.7(4) . .
O12 C50 C51 127.8(4) . .
O12 C50 C49 114.1(4) . .
C51 C50 C49 118.1(4) . .
C52 C51 C50 121.5(4) . .
C52 C51 H51 119.3 . .
C50 C51 H51 119.3 . .
O11 C52 C51 127.1(4) . .
O11 C52 C53 114.1(4) . .
C51 C52 C53 118.7(4) . .
F21 C53 F19 108.2(4) . .
F21 C53 F20 108.4(4) . .
F19 C53 F20 106.5(4) . .
F21 C53 C52 110.1(4) . .
F19 C53 C52 112.4(4) . .
F20 C53 C52 111.1(4) . .
F29 C54 F28 105.4(5) . .
F29 C54 F30 107.4(6) . .
F28 C54 F30 107.0(5) . .
F29 C54 C55 112.7(5) . .
F28 C54 C55 113.7(5) . .
F30 C54 C55 110.3(5) . .
O14 C55 C56 130.2(5) . .
O14 C55 C54 112.3(5) . .
C56 C55 C54 117.5(4) . .
C55 C56 C57 122.5(4) . .
C55 C56 H56 118.7 . .
C57 C56 H56 118.7 . .
O13 C57 C56 127.4(5) . .
O13 C57 C58 113.7(5) . .
C56 C57 C58 118.8(4) . .
F25 C58 F27 107.9(5) . .
F25 C58 F26 106.9(5) . .
F27 C58 F26 106.2(5) . .
F25 C58 C57 112.5(5) . .
F27 C58 C57 113.9(5) . .
F26 C58 C57 109.0(4) . .
O17 C59 C47 127.2(5) . .
O17 C59 C48 114.9(5) . .
C47 C59 C48 117.9(5) . .
C61 C60 H60A 109.5 . .
C61 C60 H60B 109.5 . .
H60A C60 H60B 109.5 . .
C61 C60 H60C 109.5 . .
H60A C60 H60C 109.5 . .
H60B C60 H60C 109.5 . .
C62 C61 C60 111.8(6) . .
C62 C61 H61A 109.3 . .
C60 C61 H61A 109.3 . .
C62 C61 H61B 109.3 . .
C60 C61 H61B 109.3 . .
H61A C61 H61B 107.9 . .
C61 C62 C63 115.3(7) . .
C61 C62 H62A 108.4 . .
C63 C62 H62A 108.4 . .
C61 C62 H62B 108.4 . .
C63 C62 H62B 108.4 . .
H62A C62 H62B 107.5 . .
C64 C63 C62 115.0(6) . .
C64 C63 H63A 108.5 . .
C62 C63 H63A 108.5 . .
C64 C63 H63B 108.5 . .
C62 C63 H63B 108.5 . .
H63A C63 H63B 107.5 . .
C63 C64 C65 114.2(7) . .
C63 C64 H64A 108.7 . .
C65 C64 H64A 108.7 . .
C63 C64 H64B 108.7 . .
C65 C64 H64B 108.7 . .
H64A C64 H64B 107.6 . .
C64 C65 H65A 109.5 . .
C64 C65 H65B 109.5 . .
H65A C65 H65B 109.5 . .
C64 C65 H65C 109.5 . .
H65A C65 H65C 109.5 . .
H65B C65 H65C 109.5 . .

loop_
_geom_bond_atom_site_label_1
_geom_bond_atom_site_label_2
_geom_bond_distance
_geom_bond_site_symmetry_2
Dy1 O7 2.305(3) .
Dy1 O4 2.327(3) .
Dy1 O6 2.329(3) .
Dy1 O9 2.331(3) .
Dy1 O5 2.345(3) .
Dy1 O2 2.359(3) .
Dy1 O3 2.365(3) .
Dy1 O8 2.364(3) .
Cu1 O15 1.935(3) .
Cu1 O18 1.947(3) .
Cu1 O17 1.985(3) .
Cu1 N6 2.026(4) 4_565
Cu1 O16 2.273(3) .
Cu1 O1 2.483(3) .
Cu2 O14 1.957(3) .
Cu2 O11 1.958(3) .
Cu2 O12 1.985(3) .
Cu2 N3 2.000(4) 4_566
Cu2 O13 2.220(3) .
Cu2 O10 2.506(3) .
F1 C6 1.330(7) .
F2 C6 1.319(6) .
F3 C6 1.302(6) .
F4 C10 1.328(6) .
F5 C10 1.331(6) .
F6 C10 1.339(7) .
F7 C5 1.306(6) .
F8 C5 1.339(6) .
F9 C5 1.319(6) .
F10 C1 1.319(6) .
F11 C1 1.314(6) .
F12 C1 1.321(6) .
F13 C15 1.327(6) .
F14 C15 1.346(6) .
F15 C15 1.291(6) .
F16 C11 1.327(6) .
F17 C11 1.324(6) .
F18 C11 1.334(6) .
F19 C53 1.325(6) .
F20 C53 1.323(6) .
F21 C53 1.318(6) .
F22 C49 1.311(6) .
F23 C49 1.349(6) .
F24 C49 1.313(6) .
F25 C58 1.311(7) .
F26 C58 1.336(7) .
F27 C58 1.325(6) .
F28 C54 1.316(7) .
F29 C54 1.310(7) .
F30 C54 1.318(8) .
F31 C48 1.301(8) .
F32 C48 1.234(8) .
F33 C48 1.192(7) .
F34 C45 1.299(6) .
F35 C45 1.300(6) .
F36 C45 1.325(6) .
F37 C44 1.322(6) .
F38 C44 1.327(6) .
F39 C44 1.320(6) .
F40 C40 1.316(6) .
F41 C40 1.330(7) .
F42 C40 1.313(7) .
O1 N1 1.275(5) .
O2 N2 1.293(5) .
O3 C7 1.239(6) .
O4 C9 1.254(5) .
O5 C4 1.249(6) .
O6 C2 1.250(5) .
O7 C14 1.251(6) .
O8 C12 1.240(6) .
O9 N4 1.302(5) .
O10 N5 1.278(5) .
O11 C52 1.267(6) .
O12 C50 1.269(6) .
O13 C57 1.242(6) .
O14 C55 1.267(6) .
O15 C43 1.264(5) .
O16 C41 1.239(5) .
O17 C59 1.247(6) .
O18 C46 1.261(5) .
N1 C21 1.352(6) .
N1 C22 1.514(6) .
N2 C21 1.333(6) .
N2 C25 1.509(6) .
N3 C16 1.345(6) .
N3 C20 1.345(5) .
N3 Cu2 2.000(4) 4_565
N4 C33 1.333(6) .
N4 C37 1.499(5) .
N5 C33 1.352(6) .
N5 C34 1.505(5) .
N6 C28 1.344(6) .
N6 C31 1.349(5) .
N6 Cu1 2.026(4) 4_566
C1 C2 1.537(6) .
C2 C3 1.390(7) .
C3 C4 1.395(7) .
C3 H3 0.9300 .
C4 C5 1.533(6) .
C6 C7 1.542(7) .
C7 C8 1.402(7) .
C8 C9 1.380(7) .
C8 H8 0.9300 .
C9 C10 1.529(7) .
C11 C12 1.533(7) .
C12 C13 1.389(6) .
C13 C14 1.393(7) .
C13 H13 0.9300 .
C14 C15 1.522(6) .
C16 C17 1.370(6) .
C16 H16 0.9300 .
C17 C18 1.381(7) .
C17 H17 0.9300 .
C18 C19 1.400(6) .
C18 H18 0.9300 .
C19 C20 1.381(6) .
C19 C21 1.460(6) .
C20 H20 0.9300 .
C22 C24 1.521(7) .
C22 C23 1.524(7) .
C22 C25 1.554(7) .
C23 H23A 0.9600 .
C23 H23B 0.9600 .
C23 H23C 0.9600 .
C24 H24A 0.9600 .
C24 H24B 0.9600 .
C24 H24C 0.9600 .
C25 C27 1.516(7) .
C25 C26 1.528(7) .
C26 H26A 0.9600 .
C26 H26B 0.9600 .
C26 H26C 0.9600 .
C27 H27A 0.9600 .
C27 H27B 0.9600 .
C27 H27C 0.9600 .
C28 C29 1.378(7) .
C28 H28 0.9300 .
C29 C30 1.385(6) .
C29 H29 0.9300 .
C30 C32 1.393(6) .
C30 H30 0.9300 .
C31 C32 1.387(6) .
C31 H31 0.9300 .
C32 C33 1.459(6) .
C34 C35 1.517(7) .
C34 C36 1.521(7) .
C34 C37 1.576(7) .
C35 H35A 0.9600 .
C35 H35B 0.9600 .
C35 H35C 0.9600 .
C36 H36A 0.9600 .
C36 H36B 0.9600 .
C36 H36C 0.9600 .
C37 C38 1.506(7) .
C37 C39 1.529(7) .
C38 H38A 0.9600 .
C38 H38B 0.9600 .
C38 H38C 0.9600 .
C39 H39A 0.9600 .
C39 H39B 0.9600 .
C39 H39C 0.9600 .
C40 C41 1.528(7) .
C41 C42 1.410(6) .
C42 C43 1.374(7) .
C42 H42 0.9300 .
C43 C44 1.525(6) .
C45 C46 1.530(6) .
C46 C47 1.391(7) .
C47 C59 1.392(7) .
C47 H47 0.9300 .
C48 C59 1.510(7) .
C49 C50 1.529(7) .
C50 C51 1.378(7) .
C51 C52 1.376(7) .
C51 H51 0.9300 .
C52 C53 1.529(6) .
C54 C55 1.524(7) .
C55 C56 1.368(8) .
C56 C57 1.402(7) .
C56 H56 0.9300 .
C57 C58 1.529(8) .
C60 C61 1.520(10) .
C60 H60A 0.9600 .
C60 H60B 0.9600 .
C60 H60C 0.9600 .
C61 C62 1.487(10) .
C61 H61A 0.9700 .
C61 H61B 0.9700 .
C62 C63 1.523(11) .
C62 H62A 0.9700 .
C62 H62B 0.9700 .
C63 C64 1.494(10) .
C63 H63A 0.9700 .
C63 H63B 0.9700 .
C64 C65 1.521(11) .
C64 H64A 0.9700 .
C64 H64B 0.9700 .
C65 H65A 0.9600 .
C65 H65B 0.9600 .
C65 H65C 0.9600 .

loop_
_geom_torsion_atom_site_label_1
_geom_torsion_atom_site_label_2
_geom_torsion_atom_site_label_3
_geom_torsion_atom_site_label_4
_geom_torsion
_geom_torsion_site_symmetry_1
O15 Cu1 O1 N1 110.5(3) .
O18 Cu1 O1 N1 -66.1(3) .
O17 Cu1 O1 N1 23.1(3) .
N6 Cu1 O1 N1 -157.0(3) 4_565
O16 Cu1 O1 N1 50.4(10) .
O7 Dy1 O2 N2 64.9(4) .
O4 Dy1 O2 N2 -141.5(4) .
O6 Dy1 O2 N2 -74.5(4) .
O9 Dy1 O2 N2 167.5(4) .
O5 Dy1 O2 N2 -9.0(4) .
O3 Dy1 O2 N2 141.2(4) .
O8 Dy1 O2 N2 11.8(5) .
O7 Dy1 O3 C7 172.5(4) .
O4 Dy1 O3 C7 -1.4(4) .
O6 Dy1 O3 C7 -12.6(5) .
O9 Dy1 O3 C7 -82.5(4) .
O5 Dy1 O3 C7 119.6(4) .
O2 Dy1 O3 C7 78.6(4) .
O8 Dy1 O3 C7 -129.8(4) .
O7 Dy1 O4 C9 -13.3(5) .
O6 Dy1 O4 C9 172.1(4) .
O9 Dy1 O4 C9 71.6(4) .
O5 Dy1 O4 C9 -133.1(4) .
O2 Dy1 O4 C9 -75.0(4) .
O3 Dy1 O4 C9 -1.3(4) .
O8 Dy1 O4 C9 122.2(4) .
O7 Dy1 O5 C4 133.2(4) .
O4 Dy1 O5 C4 -73.8(4) .
O6 Dy1 O5 C4 -18.8(4) .
O9 Dy1 O5 C4 52.0(5) .
O2 Dy1 O5 C4 -132.8(4) .
O3 Dy1 O5 C4 -173.0(4) .
O8 Dy1 O5 C4 57.6(4) .
O7 Dy1 O6 C2 -24.5(5) .
O4 Dy1 O6 C2 151.5(4) .
O9 Dy1 O6 C2 -134.7(4) .
O5 Dy1 O6 C2 17.0(4) .
O2 Dy1 O6 C2 83.0(4) .
O3 Dy1 O6 C2 162.8(4) .
O8 Dy1 O6 C2 -65.8(4) .
O4 Dy1 O7 C14 167.7(4) .
O6 Dy1 O7 C14 -19.9(5) .
O9 Dy1 O7 C14 89.1(4) .
O5 Dy1 O7 C14 -60.9(4) .
O2 Dy1 O7 C14 -133.8(4) .
O3 Dy1 O7 C14 155.9(4) .
O8 Dy1 O7 C14 21.5(4) .
O7 Dy1 O8 C12 -18.4(4) .
O4 Dy1 O8 C12 -176.7(4) .
O6 Dy1 O8 C12 133.6(4) .
O9 Dy1 O8 C12 -124.4(4) .
O5 Dy1 O8 C12 58.5(4) .
O2 Dy1 O8 C12 38.2(5) .
O3 Dy1 O8 C12 -77.7(4) .
O7 Dy1 O9 N4 -77.2(4) .
O4 Dy1 O9 N4 133.3(4) .
O6 Dy1 O9 N4 62.3(4) .
O5 Dy1 O9 N4 -2.6(5) .
O2 Dy1 O9 N4 -176.0(4) .
O3 Dy1 O9 N4 -149.6(4) .
O8 Dy1 O9 N4 -8.4(4) .
O14 Cu2 O10 N5 95.7(3) .
O11 Cu2 O10 N5 -82.6(3) .
O12 Cu2 O10 N5 5.9(3) .
N3 Cu2 O10 N5 -170.5(3) 4_566
O13 Cu2 O10 N5 72.1(12) .
O14 Cu2 O11 C52 -47.4(11) .
O12 Cu2 O11 C52 33.6(4) .
N3 Cu2 O11 C52 -160.7(4) 4_566
O13 Cu2 O11 C52 -57.0(3) .
O10 Cu2 O11 C52 120.4(3) .
O14 Cu2 O12 C50 142.1(4) .
O11 Cu2 O12 C50 -30.0(4) .
N3 Cu2 O12 C50 -115.8(6) 4_566
O13 Cu2 O12 C50 55.4(4) .
O10 Cu2 O12 C50 -130.2(4) .
O14 Cu2 O13 C57 -30.2(4) .
O11 Cu2 O13 C57 148.5(4) .
O12 Cu2 O13 C57 59.4(4) .
N3 Cu2 O13 C57 -122.8(4) 4_566
O10 Cu2 O13 C57 -6.6(13) .
O11 Cu2 O14 C55 15.4(12) .
O12 Cu2 O14 C55 -65.6(4) .
N3 Cu2 O14 C55 128.4(4) 4_566
O13 Cu2 O14 C55 25.0(4) .
O10 Cu2 O14 C55 -152.6(4) .
O18 Cu1 O15 C43 -68(2) .
O17 Cu1 O15 C43 -56.5(4) .
N6 Cu1 O15 C43 125.5(4) 4_565
O16 Cu1 O15 C43 27.1(3) .
O1 Cu1 O15 C43 -146.4(3) .
O15 Cu1 O16 C41 -28.8(3) .
O18 Cu1 O16 C41 147.7(3) .
O17 Cu1 O16 C41 58.9(3) .
N6 Cu1 O16 C41 -120.9(3) 4_565
O1 Cu1 O16 C41 31.4(10) .
O15 Cu1 O17 C59 151.7(4) .
O18 Cu1 O17 C59 -29.0(4) .
N6 Cu1 O17 C59 -121(4) 4_565
O16 Cu1 O17 C59 64.4(4) .
O1 Cu1 O17 C59 -119.0(4) .
O15 Cu1 O18 C46 38(2) .
O17 Cu1 O18 C46 26.6(4) .
N6 Cu1 O18 C46 -155.4(4) 4_565
O16 Cu1 O18 C46 -56.9(4) .
O1 Cu1 O18 C46 116.4(4) .
Cu1 O1 N1 C21 86.2(5) .
Cu1 O1 N1 C22 -101.2(4) .
Dy1 O2 N2 C21 77.6(6) .
Dy1 O2 N2 C25 -114.9(4) .
Dy1 O9 N4 C33 85.4(6) .
Dy1 O9 N4 C37 -102.9(5) .
Cu2 O10 N5 C33 72.4(5) .
Cu2 O10 N5 C34 -111.2(4) .
Dy1 O6 C2 C3 -12.3(8) .
Dy1 O6 C2 C1 166.8(3) .
F11 C1 C2 O6 43.4(6) .
F10 C1 C2 O6 163.6(4) .
F12 C1 C2 O6 -74.4(6) .
F11 C1 C2 C3 -137.4(5) .
F10 C1 C2 C3 -17.2(7) .
F12 C1 C2 C3 104.8(5) .
O6 C2 C3 C4 -1.7(8) .
C1 C2 C3 C4 179.2(4) .
Dy1 O5 C4 C3 15.9(7) .
Dy1 O5 C4 C5 -166.4(3) .
C2 C3 C4 O5 -0.2(8) .
C2 C3 C4 C5 -177.8(4) .
O5 C4 C5 F7 171.9(4) .
C3 C4 C5 F7 -10.1(7) .
O5 C4 C5 F9 49.7(6) .
C3 C4 C5 F9 -132.3(5) .
O5 C4 C5 F8 -67.6(5) .
C3 C4 C5 F8 110.4(5) .
Dy1 O3 C7 C8 2.0(8) .
Dy1 O3 C7 C6 -175.8(3) .
F3 C6 C7 O3 -172.8(5) .
F2 C6 C7 O3 63.4(6) .
F1 C6 C7 O3 -52.8(6) .
F3 C6 C7 C8 9.2(8) .
F2 C6 C7 C8 -114.6(6) .
F1 C6 C7 C8 129.2(5) .
O3 C7 C8 C9 0.3(8) .
C6 C7 C8 C9 177.9(5) .
Dy1 O4 C9 C8 3.7(8) .
Dy1 O4 C9 C10 -178.0(3) .
C7 C8 C9 O4 -3.1(8) .
C7 C8 C9 C10 178.6(5) .
O4 C9 C10 F4 177.5(4) .
C8 C9 C10 F4 -4.0(7) .
O4 C9 C10 F5 -61.4(6) .
C8 C9 C10 F5 117.1(5) .
O4 C9 C10 F6 56.3(5) .
C8 C9 C10 F6 -125.1(5) .
Dy1 O8 C12 C13 11.7(7) .
Dy1 O8 C12 C11 -171.8(3) .
F16 C11 C12 O8 25.7(6) .
F17 C11 C12 O8 146.8(4) .
F18 C11 C12 O8 -92.6(5) .
F16 C11 C12 C13 -157.4(4) .
F17 C11 C12 C13 -36.3(6) .
F18 C11 C12 C13 84.3(5) .
O8 C12 C13 C14 3.6(8) .
C11 C12 C13 C14 -172.9(4) .
Dy1 O7 C14 C13 -18.6(7) .
Dy1 O7 C14 C15 160.7(3) .
C12 C13 C14 O7 -0.3(8) .
C12 C13 C14 C15 -179.6(4) .
O7 C14 C15 F15 155.4(5) .
C13 C14 C15 F15 -25.1(7) .
O7 C14 C15 F13 -80.0(5) .
C13 C14 C15 F13 99.5(5) .
O7 C14 C15 F14 34.8(6) .
C13 C14 C15 F14 -145.7(5) .
C20 N3 C16 C17 0.1(7) .
Cu2 N3 C16 C17 -178.6(3) 4_565
N3 C16 C17 C18 0.2(7) .
C16 C17 C18 C19 -0.9(7) .
C17 C18 C19 C20 1.3(6) .
C17 C18 C19 C21 -178.2(4) .
C16 N3 C20 C19 0.3(6) .
Cu2 N3 C20 C19 179.0(3) 4_565
C18 C19 C20 N3 -1.0(7) .
C21 C19 C20 N3 178.5(4) .
O2 N2 C21 N1 177.4(4) .
C25 N2 C21 N1 8.9(5) .
O2 N2 C21 C19 -2.8(7) .
C25 N2 C21 C19 -171.3(4) .
O1 N1 C21 N2 -176.1(4) .
C22 N1 C21 N2 10.6(5) .
O1 N1 C21 C19 4.1(7) .
C22 N1 C21 C19 -169.2(4) .
C20 C19 C21 N2 -146.2(4) .
C18 C19 C21 N2 33.2(7) .
C20 C19 C21 N1 33.6(6) .
C18 C19 C21 N1 -147.0(4) .
O1 N1 C22 C24 40.6(6) .
C21 N1 C22 C24 -145.8(4) .
O1 N1 C22 C23 -79.4(5) .
C21 N1 C22 C23 94.2(4) .
O1 N1 C22 C25 162.3(4) .
C21 N1 C22 C25 -24.2(5) .
O2 N2 C25 C27 45.0(6) .
C21 N2 C25 C27 -145.8(4) .
O2 N2 C25 C26 -73.9(5) .
C21 N2 C25 C26 95.2(4) .
O2 N2 C25 C22 167.5(4) .
C21 N2 C25 C22 -23.3(5) .
N1 C22 C25 N2 26.1(4) .
C24 C22 C25 N2 144.0(4) .
C23 C22 C25 N2 -86.6(4) .
N1 C22 C25 C27 144.3(4) .
C24 C22 C25 C27 -97.8(5) .
C23 C22 C25 C27 31.7(6) .
N1 C22 C25 C26 -85.5(5) .
C24 C22 C25 C26 32.4(6) .
C23 C22 C25 C26 161.9(4) .
C31 N6 C28 C29 -1.1(6) .
Cu1 N6 C28 C29 173.6(3) 4_566
N6 C28 C29 C30 -0.8(7) .
C28 C29 C30 C32 1.8(7) .
C28 N6 C31 C32 2.2(6) .
Cu1 N6 C31 C32 -172.6(3) 4_566
N6 C31 C32 C30 -1.2(7) .
N6 C31 C32 C33 178.1(4) .
C29 C30 C32 C31 -0.8(6) .
C29 C30 C32 C33 180.0(4) .
O9 N4 C33 N5 174.3(4) .
C37 N4 C33 N5 2.1(5) .
O9 N4 C33 C32 -5.7(7) .
C37 N4 C33 C32 -177.9(4) .
O10 N5 C33 N4 -174.1(4) .
C34 N5 C33 N4 9.2(5) .
O10 N5 C33 C32 5.8(7) .
C34 N5 C33 C32 -170.8(4) .
C31 C32 C33 N4 -143.3(5) .
C30 C32 C33 N4 35.9(7) .
C31 C32 C33 N5 36.7(6) .
C30 C32 C33 N5 -144.1(5) .
O10 N5 C34 C35 46.9(6) .
C33 N5 C34 C35 -136.3(4) .
O10 N5 C34 C36 -72.8(5) .
C33 N5 C34 C36 104.1(5) .
O10 N5 C34 C37 167.7(4) .
C33 N5 C34 C37 -15.5(5) .
O9 N4 C37 C38 54.6(6) .
C33 N4 C37 C38 -132.8(4) .
O9 N4 C37 C39 -64.6(5) .
C33 N4 C37 C39 108.0(5) .
O9 N4 C37 C34 176.1(4) .
C33 N4 C37 C34 -11.3(5) .
N5 C34 C37 N4 14.6(4) .
C35 C34 C37 N4 131.2(4) .
C36 C34 C37 N4 -98.4(4) .
N5 C34 C37 C38 131.6(4) .
C35 C34 C37 C38 -111.8(5) .
C36 C34 C37 C38 18.5(6) .
N5 C34 C37 C39 -99.6(4) .
C35 C34 C37 C39 17.0(6) .
C36 C34 C37 C39 147.3(4) .
Cu1 O16 C41 C42 19.6(6) .
Cu1 O16 C41 C40 -161.9(3) .
F42 C40 C41 O16 46.5(6) .
F40 C40 C41 O16 169.1(5) .
F41 C40 C41 O16 -71.4(6) .
F42 C40 C41 C42 -134.8(5) .
F40 C40 C41 C42 -12.2(7) .
F41 C40 C41 C42 107.3(5) .
O16 C41 C42 C43 1.7(8) .
C40 C41 C42 C43 -176.8(5) .
Cu1 O15 C43 C42 -16.8(7) .
Cu1 O15 C43 C44 161.6(3) .
C41 C42 C43 O15 -6.2(8) .
C41 C42 C43 C44 175.5(4) .
O15 C43 C44 F39 -76.4(5) .
C42 C43 C44 F39 102.2(5) .
O15 C43 C44 F37 44.1(6) .
C42 C43 C44 F37 -137.3(5) .
O15 C43 C44 F38 163.1(4) .
C42 C43 C44 F38 -18.3(6) .
Cu1 O18 C46 C47 -16.3(7) .
Cu1 O18 C46 C45 166.5(3) .
F34 C45 C46 O18 -130.4(5) .
F35 C45 C46 O18 -6.7(7) .
F36 C45 C46 O18 111.9(5) .
F34 C45 C46 C47 52.1(7) .
F35 C45 C46 C47 175.8(5) .
F36 C45 C46 C47 -65.6(6) .
O18 C46 C47 C59 -3.2(9) .
C45 C46 C47 C59 173.9(5) .
Cu2 O12 C50 C51 16.2(7) .
Cu2 O12 C50 C49 -166.6(3) .
F22 C49 C50 O12 152.9(5) .
F24 C49 C50 O12 30.5(6) .
F23 C49 C50 O12 -87.8(5) .
F22 C49 C50 C51 -29.6(7) .
F24 C49 C50 C51 -152.0(5) .
F23 C49 C50 C51 89.7(5) .
O12 C50 C51 C52 6.6(8) .
C49 C50 C51 C52 -170.6(4) .
Cu2 O11 C52 C51 -23.9(7) .
Cu2 O11 C52 C53 153.9(3) .
C50 C51 C52 O11 -2.4(8) .
C50 C51 C52 C53 179.8(5) .
O11 C52 C53 F21 -93.0(5) .
C51 C52 C53 F21 85.0(6) .
O11 C52 C53 F19 27.7(6) .
C51 C52 C53 F19 -154.3(4) .
O11 C52 C53 F20 146.8(4) .
C51 C52 C53 F20 -35.1(6) .
Cu2 O14 C55 C56 -13.3(8) .
Cu2 O14 C55 C54 164.6(3) .
F29 C54 C55 O14 -66.9(7) .
F28 C54 C55 O14 173.3(5) .
F30 C54 C55 O14 53.1(7) .
F29 C54 C55 C56 111.3(6) .
F28 C54 C55 C56 -8.6(8) .
F30 C54 C55 C56 -128.7(6) .
O14 C55 C56 C57 -6.4(9) .
C54 C55 C56 C57 175.8(5) .
Cu2 O13 C57 C56 24.3(7) .
Cu2 O13 C57 C58 -154.3(3) .
C55 C56 C57 O13 -2.3(9) .
C55 C56 C57 C58 176.2(5) .
O13 C57 C58 F25 -52.5(6) .
C56 C57 C58 F25 128.7(5) .
O13 C57 C58 F27 -175.7(5) .
C56 C57 C58 F27 5.6(7) .
O13 C57 C58 F26 65.9(6) .
C56 C57 C58 F26 -112.8(5) .
Cu1 O17 C59 C47 21.2(7) .
Cu1 O17 C59 C48 -158.0(4) .
C46 C47 C59 O17 0.1(9) .
C46 C47 C59 C48 179.3(5) .
F33 C48 C59 O17 -140.2(8) .
F32 C48 C59 O17 90.0(8) .
F31 C48 C59 O17 -19.4(8) .
F33 C48 C59 C47 40.5(10) .
F32 C48 C59 C47 -89.3(7) .
F31 C48 C59 C47 161.3(6) .
C60 C61 C62 C63 176.0(6) .
C61 C62 C63 C64 61.9(9) .
C62 C63 C64 C65 171.4(6) .
